data_7223178
loop_
_publ_author_name
'Yang, Li-Bo'
'Wang, Hong-Can'
'Fang, Xiao-Dan'
'Chen, Si-Jin'
'Xu, Quan-Qing'
'Zhu, Ai-Xin'
'Yang, Zhi'

_publ_section_title
;
 A series of Zn(ii) and Cd(ii) coordination compounds based on
 4-(4H-1,2,4-triazol-4-yl)benzoic acid: synthesis, structure and
 photoluminescence properties
;
_journal_issue 1
_journal_name_full CrystEngComm
_journal_page_first 130
_journal_paper_doi 10.1039/C5CE01815C
_journal_volume 18
_journal_year 2016
_chemical_formula_sum 'C10 H10 Cl N3 O3 Zn'
_chemical_formula_weight 321.03
_chemical_name_systematic
; 
 ? 
;
_space_group_IT_number 14
_symmetry_cell_setting monoclinic
_symmetry_space_group_name_Hall '-P 2ybc'
_symmetry_space_group_name_H-M 'P 1 21/c 1'
_atom_sites_solution_hydrogens geom
_atom_sites_solution_primary direct
_atom_sites_solution_secondary difmap
_audit_creation_method SHELXL-97
_audit_update_record
;
2015-07-17 deposited with the CCDC.
2015-11-10 downloaded from the CCDC.
;
_cell_angle_alpha 90.00
_cell_angle_beta 92.337(6)
_cell_angle_gamma 90.00
_cell_formula_units_Z 4
_cell_length_a 9.097(3)
_cell_length_b 17.622(5)
_cell_length_c 7.464(2)
_cell_measurement_temperature 293(2)
_cell_volume 1195.5(6)
_computing_cell_refinement 'SAINT-PLUS, Ver. 6.0, 1997'
_computing_data_collection 'SMART, 1998.'
_computing_data_reduction 'SAINT-PLUS, Ver. 6.0, 1997'
_computing_molecular_graphics 'XP, Ver. 6.10, Bruker AXS Inc., 2000.'
_computing_publication_material 'SHELXTL-Bruker AXS Inc., 1998.'
_computing_structure_refinement 'SHELXL-97 (Sheldrick, 2008)'
_computing_structure_solution 'SHELXS-97 (Sheldrick, 2008)'
_diffrn_ambient_temperature 293(2)
_diffrn_measured_fraction_theta_full 0.958
_diffrn_measured_fraction_theta_max 0.958
_diffrn_measurement_device_type 'Bruker Apex CCD'
_diffrn_measurement_method '\w scan'
_diffrn_radiation_monochromator graphite
_diffrn_radiation_source 'fine-focus sealed tube'
_diffrn_radiation_type MoK\a
_diffrn_radiation_wavelength 0.71073
_diffrn_reflns_av_R_equivalents 0.0392
_diffrn_reflns_av_sigmaI/netI 0.0540
_diffrn_reflns_limit_h_max 10
_diffrn_reflns_limit_h_min -6
_diffrn_reflns_limit_k_max 20
_diffrn_reflns_limit_k_min -19
_diffrn_reflns_limit_l_max 8
_diffrn_reflns_limit_l_min -8
_diffrn_reflns_number 4902
_diffrn_reflns_theta_full 25.00
_diffrn_reflns_theta_max 25.00
_diffrn_reflns_theta_min 2.24
_exptl_absorpt_coefficient_mu 2.280
_exptl_absorpt_correction_T_max 0.9347
_exptl_absorpt_correction_T_min 0.5290
_exptl_absorpt_correction_type multi-scan
_exptl_absorpt_process_details 'SADABS (Bruker, 2002)'
_exptl_crystal_colour colorless
_exptl_crystal_density_diffrn 1.784
_exptl_crystal_density_method 'not measured'
_exptl_crystal_description needle-like
_exptl_crystal_F_000 648
_exptl_crystal_size_max 0.32
_exptl_crystal_size_mid 0.04
_exptl_crystal_size_min 0.03
_refine_diff_density_max 0.918
_refine_diff_density_min -0.486
_refine_diff_density_rms 0.137
_refine_ls_extinction_method none
_refine_ls_goodness_of_fit_ref 1.116
_refine_ls_hydrogen_treatment constr
_refine_ls_matrix_type full
_refine_ls_number_parameters 165
_refine_ls_number_reflns 2017
_refine_ls_number_restraints 0
_refine_ls_restrained_S_all 1.116
_refine_ls_R_factor_all 0.0630
_refine_ls_R_factor_gt 0.0505
_refine_ls_shift/su_max 0.000
_refine_ls_shift/su_mean 0.000
_refine_ls_structure_factor_coef Fsqd
_refine_ls_weighting_details 'calc w=1/[\s^2^(Fo^2^)+(0.0664P)^2^+1.1544P] where P=(Fo^2^+2Fc^2^)/3'
_refine_ls_weighting_scheme calc
_refine_ls_wR_factor_gt 0.1259
_refine_ls_wR_factor_ref 0.1316
_reflns_number_gt 1681
_reflns_number_total 2017
_reflns_threshold_expression >2sigma(I)
_cod_data_source_file c5ce01815c2.cif
_cod_data_source_block 2
_cod_depositor_comments
;
The following automatic conversions were performed:

'_symmetry_cell_setting' value 'Monoclinic' changed to 'monoclinic'
according to
/usr/data/users/saulius/crontab/automatic-downloads/rss-feeds/RSC/lib/dictionaries/cif_core.dic
dictionary named 'cif_core.dic' version 2.4.2 from 2011-04-26.

'_exptl_absorpt_correction_type' value 'Multi-scan' changed to
'multi-scan' according to
/usr/data/users/saulius/crontab/automatic-downloads/rss-feeds/RSC/lib/dictionaries/cif_core.dic
dictionary named 'cif_core.dic' version 2.4.2 from 2011-04-26.

Automatic conversion script
Id: cif_fix_values 3271 2015-04-21 07:52:19Z andrius 

 Adding full bibliography for 7223177--7223183.cif.
;
_cod_original_cell_volume 1195.6(6)
_cod_original_sg_symbol_H-M P2(1)/c
_cod_database_code 7223178

loop_
_symmetry_equiv_pos_as_xyz
'x, y, z'
'-x, y+1/2, -z+1/2'
'-x, -y, -z'
'x, -y-1/2, z-1/2'

loop_
_atom_site_label
_atom_site_type_symbol
_atom_site_fract_x
_atom_site_fract_y
_atom_site_fract_z
_atom_site_U_iso_or_equiv
_atom_site_adp_type
_atom_site_occupancy
_atom_site_symmetry_multiplicity
_atom_site_calc_flag
_atom_site_refinement_flags
Zn1 Zn -0.17575(6) 0.04815(3) 0.11942(8) 0.0258(2) Uani 1 1 d .
N1 N 0.0477(4) 0.0706(2) 0.1505(6) 0.0261(9) Uani 1 1 d .
N2 N 0.1664(4) 0.0286(2) 0.0916(6) 0.0274(10) Uani 1 1 d .
N3 N 0.2502(4) 0.1235(2) 0.2524(5) 0.0230(9) Uani 1 1 d .
O1 O 0.6114(4) 0.4171(2) 0.4980(6) 0.0474(11) Uani 1 1 d .
O3 O 0.9809(5) 0.2864(3) 0.0664(6) 0.0531(12) Uani 1 1 d .
H3 H 0.9163 0.2544 0.0756 0.080 Uiso 1 1 calc R
O2 O 0.7736(4) 0.3326(2) 0.5834(6) 0.0451(11) Uani 1 1 d .
C1 C 0.6500(6) 0.3492(3) 0.5143(7) 0.0349(13) Uani 1 1 d .
C2 C 0.5463(5) 0.2880(3) 0.4503(7) 0.0273(11) Uani 1 1 d .
C3 C 0.5789(5) 0.2119(3) 0.4702(7) 0.0310(12) Uani 1 1 d .
H3A H 0.6682 0.1976 0.5251 0.037 Uiso 1 1 calc R
C4 C 0.4816(5) 0.1570(3) 0.4103(7) 0.0278(11) Uani 1 1 d .
H4A H 0.5036 0.1058 0.4249 0.033 Uiso 1 1 calc R
C5 C 0.3508(5) 0.1798(3) 0.3281(6) 0.0221(10) Uani 1 1 d .
C6 C 0.3151(5) 0.2550(3) 0.3025(7) 0.0267(11) Uani 1 1 d .
H6A H 0.2269 0.2687 0.2441 0.032 Uiso 1 1 calc R
C7 C 0.4135(5) 0.3097(3) 0.3657(7) 0.0293(12) Uani 1 1 d .
H7A H 0.3909 0.3608 0.3517 0.035 Uiso 1 1 calc R
C8 C 0.1020(5) 0.1261(3) 0.2472(7) 0.0274(11) Uani 1 1 d .
H8A H 0.0465 0.1624 0.3047 0.033 Uiso 1 1 calc R
C9 C 0.2852(5) 0.0618(3) 0.1557(7) 0.0294(12) Uani 1 1 d .
H9A H 0.3805 0.0453 0.1374 0.035 Uiso 1 1 calc R
C10 C 0.9518(8) 0.3485(4) 0.1780(11) 0.064(2) Uani 1 1 d .
H10A H 0.9341 0.3306 0.2967 0.095 Uiso 1 1 calc R
H10B H 0.8666 0.3752 0.1312 0.095 Uiso 1 1 calc R
H10C H 1.0349 0.3822 0.1824 0.095 Uiso 1 1 calc R
Cl1 Cl -0.25019(17) -0.00443(9) 0.3694(2) 0.0522(4) Uani 1 1 d .

loop_
_atom_site_aniso_label
_atom_site_aniso_U_11
_atom_site_aniso_U_22
_atom_site_aniso_U_33
_atom_site_aniso_U_23
_atom_site_aniso_U_13
_atom_site_aniso_U_12
Zn1 0.0207(3) 0.0255(4) 0.0313(4) -0.0024(2) 0.0015(2) 0.0013(2)
N1 0.021(2) 0.025(2) 0.032(3) -0.0038(18) -0.0004(17) -0.0016(16)
N2 0.019(2) 0.027(2) 0.035(3) -0.0096(18) -0.0002(17) 0.0014(16)
N3 0.021(2) 0.024(2) 0.023(2) -0.0044(17) 0.0005(16) -0.0045(16)
O1 0.051(2) 0.034(2) 0.057(3) -0.003(2) -0.002(2) -0.0186(19)
O3 0.047(3) 0.060(3) 0.053(3) 0.006(2) 0.013(2) -0.010(2)
O2 0.026(2) 0.051(3) 0.059(3) -0.021(2) 0.0040(18) -0.0104(17)
C1 0.031(3) 0.048(4) 0.027(3) -0.014(3) 0.014(2) -0.017(2)
C2 0.028(3) 0.029(3) 0.026(3) -0.006(2) 0.010(2) -0.010(2)
C3 0.018(2) 0.044(3) 0.031(3) -0.003(2) -0.001(2) 0.000(2)
C4 0.026(3) 0.024(3) 0.034(3) -0.003(2) 0.002(2) -0.003(2)
C5 0.021(2) 0.028(3) 0.017(3) -0.006(2) 0.0041(18) -0.0044(19)
C6 0.024(2) 0.030(3) 0.026(3) -0.005(2) 0.000(2) -0.001(2)
C7 0.033(3) 0.025(3) 0.030(3) -0.007(2) 0.005(2) -0.001(2)
C8 0.024(2) 0.028(3) 0.031(3) -0.005(2) 0.002(2) -0.002(2)
C9 0.027(3) 0.026(3) 0.036(3) -0.008(2) 0.003(2) 0.002(2)
C10 0.052(4) 0.078(5) 0.061(5) -0.002(4) 0.004(3) -0.002(4)
Cl1 0.0560(9) 0.0569(10) 0.0447(10) 0.0150(7) 0.0157(7) 0.0043(7)

loop_
_atom_type_symbol
_atom_type_description
_atom_type_scat_dispersion_real
_atom_type_scat_dispersion_imag
_atom_type_scat_source
C C 0.0033 0.0016 'International Tables Vol C Tables 4.2.6.8 and 6.1.1.4'
H H 0.0000 0.0000 'International Tables Vol C Tables 4.2.6.8 and 6.1.1.4'
N N 0.0061 0.0033 'International Tables Vol C Tables 4.2.6.8 and 6.1.1.4'
O O 0.0106 0.0060 'International Tables Vol C Tables 4.2.6.8 and 6.1.1.4'
Zn Zn 0.2839 1.4301 'International Tables Vol C Tables 4.2.6.8 and 6.1.1.4'
Cl Cl 0.1484 0.1585 'International Tables Vol C Tables 4.2.6.8 and 6.1.1.4'

loop_
_geom_angle_atom_site_label_1
_geom_angle_atom_site_label_2
_geom_angle_atom_site_label_3
_geom_angle
_geom_angle_site_symmetry_1
_geom_angle_site_symmetry_3
N1 Zn1 N2 97.97(16) . 3
N1 Zn1 O2 91.78(15) . 4_465
N2 Zn1 O2 123.49(17) 3 4_465
N1 Zn1 O1 146.93(17) . 4_465
N2 Zn1 O1 86.06(16) 3 4_465
O2 Zn1 O1 59.84(15) 4_465 4_465
N1 Zn1 Cl1 108.52(13) . .
N2 Zn1 Cl1 112.91(13) 3 .
O2 Zn1 Cl1 116.10(12) 4_465 .
O1 Zn1 Cl1 99.79(13) 4_465 .
N1 Zn1 C1 120.06(17) . 4_465
N2 Zn1 C1 106.06(18) 3 4_465
O2 Zn1 C1 29.95(17) 4_465 4_465
O1 Zn1 C1 29.90(17) 4_465 4_465
Cl1 Zn1 C1 110.74(13) . 4_465
C8 N1 N2 107.0(4) . .
C8 N1 Zn1 123.6(3) . .
N2 N1 Zn1 129.1(3) . .
C9 N2 N1 106.7(4) . .
C9 N2 Zn1 120.7(3) . 3
N1 N2 Zn1 129.8(3) . 3
C8 N3 C9 105.6(4) . .
C8 N3 C5 127.1(4) . .
C9 N3 C5 126.9(4) . .
C1 O1 Zn1 89.3(3) . 4_666
C1 O2 Zn1 90.4(3) . 4_666
O1 C1 O2 120.5(5) . .
O1 C1 C2 119.1(5) . .
O2 C1 C2 120.4(5) . .
O1 C1 Zn1 60.8(3) . 4_666
O2 C1 Zn1 59.7(3) . 4_666
C2 C1 Zn1 179.6(4) . 4_666
C3 C2 C7 119.6(4) . .
C3 C2 C1 122.4(5) . .
C7 C2 C1 118.0(5) . .
C4 C3 C2 121.1(5) . .
C3 C4 C5 118.3(5) . .
C6 C5 C4 122.5(4) . .
C6 C5 N3 117.6(4) . .
C4 C5 N3 119.7(4) . .
C5 C6 C7 118.5(5) . .
C6 C7 C2 120.0(5) . .
N1 C8 N3 110.3(4) . .
N2 C9 N3 110.4(4) . .

loop_
_geom_bond_atom_site_label_1
_geom_bond_atom_site_label_2
_geom_bond_distance
_geom_bond_site_symmetry_2
Zn1 N1 2.075(4) .
Zn1 N2 2.080(4) 3
Zn1 O2 2.167(4) 4_465
Zn1 O1 2.192(4) 4_465
Zn1 Cl1 2.2140(17) .
Zn1 C1 2.510(5) 4_465
N1 C8 1.301(6) .
N1 N2 1.395(5) .
N2 C9 1.302(6) .
N2 Zn1 2.080(4) 3
N3 C8 1.347(6) .
N3 C9 1.351(6) .
N3 C5 1.449(6) .
O1 C1 1.251(7) .
O1 Zn1 2.192(4) 4_666
O3 C10 1.408(8) .
O2 C1 1.253(7) .
O2 Zn1 2.167(4) 4_666
C1 C2 1.499(7) .
C1 Zn1 2.510(5) 4_666
C2 C3 1.380(7) .
C2 C7 1.393(7) .
C3 C4 1.373(7) .
C4 C5 1.376(7) .
C5 C6 1.376(7) .
C6 C7 1.385(7) .

loop_
_geom_hbond_atom_site_label_D
_geom_hbond_atom_site_label_H
_geom_hbond_atom_site_label_A
_geom_hbond_distance_DH
_geom_hbond_distance_HA
_geom_hbond_distance_DA
_geom_hbond_angle_DHA
_geom_hbond_site_symmetry_A
O3 H3 O2 0.82 2.01 2.826(6) 173.3 4_565
C6 H6A O3 0.93 2.57 3.496(7) 171.5 1_455
C8 H8A O3 0.93 2.25 3.079(7) 147.4 4_466
C9 H9A O1 0.93 2.48 2.965(6) 112.8 2_645
C9 H9A O1 0.93 2.47 3.259(7) 142.3 4_565
